data_4032043
loop_
_publ_author_name
'Goldberg, Mariano'
'Sartakov, Denis'
'Bats, Jan W.'
'Bolte, Michael'
'G\"obel, Michael W'

_publ_section_title
;
 A chiral analog of the bicyclic guanidine TBD: synthesis, structure and
 Br\/onsted base catalysis.
;
_journal_name_full 'Beilstein journal of organic chemistry'
_journal_page_first 1870
_journal_page_last 1876
_journal_paper_doi 10.3762/bjoc.12.176
_journal_volume 12
_journal_year 2016
_chemical_absolute_configuration syn
_chemical_formula_moiety 'C19 H22 N3, C7 H5 O2, 0.5(C4 H8 O2)'
_chemical_formula_sum 'C28 H31 N3 O3'
_chemical_formula_weight 457.56
_chemical_name_systematic
; 
 ? 
;
_space_group_IT_number 4
_symmetry_cell_setting monoclinic
_symmetry_space_group_name_Hall 'P 2yb'
_symmetry_space_group_name_H-M 'P 1 21 1'
_atom_sites_solution_hydrogens geom
_atom_sites_solution_primary direct
_atom_sites_solution_secondary difmap
_audit_creation_method SHELXL-97
_cell_angle_alpha 90.00
_cell_angle_beta 101.0070(10)
_cell_angle_gamma 90.00
_cell_formula_units_Z 4
_cell_length_a 15.2019(12)
_cell_length_b 9.6219(8)
_cell_length_c 17.1451(14)
_cell_measurement_reflns_used 6112
_cell_measurement_temperature 185(2)
_cell_measurement_theta_max 23
_cell_measurement_theta_min 3
_cell_volume 2461.7(3)
_computing_cell_refinement 'SAINT (Siemens, 1995)'
_computing_data_collection 'SMART (Siemens, 1995)'
_computing_data_reduction 'SAINT (Siemens, 1995)'
_computing_publication_material 'SHELXL-97 (Sheldrick, 2008)'
_computing_structure_refinement 'SHELXL-97 (Sheldrick, 2008)'
_computing_structure_solution 'SHELXS-97 (Sheldrick, 2008)'
_diffrn_ambient_temperature 185(2)
_diffrn_measured_fraction_theta_full 0.991
_diffrn_measured_fraction_theta_max 0.991
_diffrn_measurement_device_type Siemens_SMART_1K_CCD
_diffrn_measurement_method \w
_diffrn_radiation_monochromator graphite
_diffrn_radiation_source 'normal-focus sealed tube'
_diffrn_radiation_type MoK\a
_diffrn_radiation_wavelength 0.71073
_diffrn_reflns_av_R_equivalents 0.1274
_diffrn_reflns_av_sigmaI/netI 0.1237
_diffrn_reflns_limit_h_max 18
_diffrn_reflns_limit_h_min -18
_diffrn_reflns_limit_k_max 11
_diffrn_reflns_limit_k_min -11
_diffrn_reflns_limit_l_max 21
_diffrn_reflns_limit_l_min -21
_diffrn_reflns_number 25966
_diffrn_reflns_theta_full 26.00
_diffrn_reflns_theta_max 26.00
_diffrn_reflns_theta_min 1.64
_diffrn_standards_decay_% 0.0
_diffrn_standards_interval_time 1200
_diffrn_standards_number 213
_exptl_absorpt_coefficient_mu 0.081
_exptl_absorpt_correction_T_max 1.000
_exptl_absorpt_correction_T_min 0.934
_exptl_absorpt_correction_type multi-scan
_exptl_absorpt_process_details 'SADABS (Sheldrick, 2000)'
_exptl_crystal_colour colorless
_exptl_crystal_density_diffrn 1.235
_exptl_crystal_density_method 'not measured'
_exptl_crystal_description block
_exptl_crystal_F_000 976
_exptl_crystal_size_max 0.40
_exptl_crystal_size_mid 0.36
_exptl_crystal_size_min 0.26
_refine_diff_density_max 0.172
_refine_diff_density_min -0.211
_refine_diff_density_rms 0.040
_refine_ls_extinction_method none
_refine_ls_goodness_of_fit_ref 1.133
_refine_ls_hydrogen_treatment mixed
_refine_ls_matrix_type full
_refine_ls_number_parameters 626
_refine_ls_number_reflns 5087
_refine_ls_number_restraints 5
_refine_ls_restrained_S_all 1.132
_refine_ls_R_factor_all 0.1706
_refine_ls_R_factor_gt 0.0943
_refine_ls_shift/su_max 0.000
_refine_ls_shift/su_mean 0.000
_refine_ls_structure_factor_coef Fsqd
_refine_ls_weighting_details 'calc w=1/[\s^2^(Fo^2^)+(0.024P)^2^] where P=(Fo^2^+2Fc^2^)/3'
_refine_ls_weighting_scheme calc
_refine_ls_wR_factor_gt 0.0972
_refine_ls_wR_factor_ref 0.1135
_reflns_number_gt 2948
_reflns_number_total 5087
_reflns_threshold_expression I>2sigma(I)
_cod_data_source_file 1860-5397-12-176-S2.cif
_cod_data_source_block goldberg1
_cod_depositor_comments 'Adding full bibliography for 4032043--4032045.cif.'
_cod_original_sg_symbol_H-M 'P 21'
_cod_database_code 4032043

loop_
_symmetry_equiv_pos_as_xyz
'x, y, z'
'-x, y+1/2, -z'

loop_
_atom_site_label
_atom_site_type_symbol
_atom_site_fract_x
_atom_site_fract_y
_atom_site_fract_z
_atom_site_U_iso_or_equiv
_atom_site_adp_type
_atom_site_occupancy
_atom_site_symmetry_multiplicity
_atom_site_calc_flag
_atom_site_refinement_flags
O3 O 0.4886(2) 0.2986(5) 0.8750(2) 0.0522(12) Uani 1 1 d .
O4 O 0.6206(2) 0.3963(4) 0.86762(18) 0.0422(10) Uani 1 1 d .
N2 N 0.6281(3) 0.3760(5) 1.1518(3) 0.0389(13) Uani 1 1 d .
N3 N 0.5371(3) 0.2970(5) 1.0364(2) 0.0419(13) Uani 1 1 d D
H3C H 0.519(3) 0.302(6) 0.9842(13) 0.050 Uiso 1 1 d D
N1 N 0.6560(3) 0.4388(5) 1.0279(2) 0.0370(12) Uani 1 1 d D
H1B H 0.643(3) 0.436(5) 0.9745(12) 0.044 Uiso 1 1 d D
C14 C 0.3985(3) 0.3199(6) 1.0929(3) 0.0322(14) Uani 1 1 d .
C7 C 0.6069(3) 0.3707(6) 1.0723(3) 0.0347(15) Uani 1 1 d .
C19 C 0.3967(4) 0.4624(6) 1.0824(3) 0.0428(16) Uani 1 1 d .
H19A H 0.4434 0.5067 1.0620 0.051 Uiso 1 1 calc R
C16 C 0.2596(4) 0.3362(7) 1.1402(3) 0.0452(16) Uani 1 1 d .
H16A H 0.2122 0.2923 1.1596 0.054 Uiso 1 1 calc R
C3 C 0.7014(4) 0.4621(7) 1.1925(3) 0.0500(18) Uani 1 1 d .
H3A H 0.7568 0.4056 1.2050 0.060 Uiso 1 1 calc R
H3B H 0.6873 0.4961 1.2432 0.060 Uiso 1 1 calc R
C17 C 0.2596(4) 0.4789(7) 1.1307(3) 0.0485(17) Uani 1 1 d .
H17A H 0.2127 0.5333 1.1444 0.058 Uiso 1 1 calc R
C46 C 0.5459(4) 0.3449(6) 0.8375(3) 0.0356(14) Uani 1 1 d .
C47 C 0.5224(3) 0.3389(6) 0.7470(3) 0.0358(14) Uani 1 1 d .
C4 C 0.5794(4) 0.2945(7) 1.2035(3) 0.0497(17) Uani 1 1 d .
H4A H 0.5362 0.3553 1.2237 0.060 Uiso 1 1 calc R
H4B H 0.6224 0.2580 1.2497 0.060 Uiso 1 1 calc R
C6 C 0.4753(3) 0.2264(6) 1.0792(3) 0.0369(15) Uani 1 1 d .
H6A H 0.4495 0.1438 1.0475 0.044 Uiso 1 1 calc R
C13 C 0.8966(4) 0.5487(7) 1.0750(3) 0.0450(16) Uani 1 1 d .
H13A H 0.8896 0.6456 1.0825 0.054 Uiso 1 1 calc R
C52 C 0.5837(4) 0.3765(6) 0.7016(3) 0.0522(18) Uani 1 1 d .
H52A H 0.6423 0.4039 0.7268 0.063 Uiso 1 1 calc R
C1 C 0.7305(3) 0.5299(6) 1.0606(3) 0.0369(15) Uani 1 1 d .
H1A H 0.7272 0.6122 1.0246 0.044 Uiso 1 1 calc R
C15 C 0.3287(4) 0.2578(6) 1.1213(3) 0.0412(16) Uani 1 1 d .
H15A H 0.3283 0.1598 1.1280 0.049 Uiso 1 1 calc R
C8 C 0.8217(3) 0.4630(6) 1.0637(3) 0.0310(14) Uani 1 1 d .
C18 C 0.3271(4) 0.5414(7) 1.1016(4) 0.0532(18) Uani 1 1 d .
H18A H 0.3267 0.6394 1.0945 0.064 Uiso 1 1 calc R
C11 C 0.9920(4) 0.3559(9) 1.0643(3) 0.0566(19) Uani 1 1 d .
H11A H 1.0499 0.3190 1.0641 0.068 Uiso 1 1 calc R
C9 C 0.8333(4) 0.3246(6) 1.0531(3) 0.0418(15) Uani 1 1 d .
H9A H 0.7829 0.2643 1.0457 0.050 Uiso 1 1 calc R
C2 C 0.7169(4) 0.5835(6) 1.1421(3) 0.0481(17) Uani 1 1 d .
H2A H 0.7705 0.6357 1.1683 0.058 Uiso 1 1 calc R
H2B H 0.6647 0.6469 1.1351 0.058 Uiso 1 1 calc R
C48 C 0.4372(4) 0.3009(7) 0.7089(3) 0.0530(18) Uani 1 1 d .
H48A H 0.3942 0.2736 0.7395 0.064 Uiso 1 1 calc R
C5 C 0.5302(4) 0.1759(6) 1.1577(3) 0.0466(16) Uani 1 1 d .
H5A H 0.4900 0.1319 1.1896 0.056 Uiso 1 1 calc R
H5B H 0.5738 0.1052 1.1473 0.056 Uiso 1 1 calc R
C50 C 0.4763(4) 0.3403(7) 0.5829(3) 0.0643(19) Uani 1 1 d .
H50A H 0.4605 0.3427 0.5266 0.077 Uiso 1 1 calc R
C12 C 0.9811(4) 0.4952(8) 1.0757(3) 0.0507(18) Uani 1 1 d .
H12A H 1.0317 0.5551 1.0841 0.061 Uiso 1 1 calc R
C10 C 0.9184(4) 0.2697(7) 1.0531(3) 0.0585(19) Uani 1 1 d .
H10A H 0.9255 0.1729 1.0453 0.070 Uiso 1 1 calc R
C51 C 0.5609(4) 0.3749(7) 0.6193(3) 0.064(2) Uani 1 1 d .
H51A H 0.6044 0.3980 0.5883 0.076 Uiso 1 1 calc R
C49 C 0.4136(4) 0.3020(7) 0.6267(4) 0.067(2) Uani 1 1 d .
H49A H 0.3548 0.2767 0.6010 0.081 Uiso 1 1 calc R
O1 O 0.0400(2) 0.4396(5) 0.6129(2) 0.0555(12) Uani 1 1 d .
O2 O 0.1763(2) 0.3574(4) 0.6103(2) 0.0546(12) Uani 1 1 d .
C40 C 0.1432(3) 0.4213(6) 0.7348(3) 0.0365(14) Uani 1 1 d .
C44 C 0.2546(4) 0.4441(7) 0.8540(4) 0.0573(18) Uani 1 1 d .
H44A H 0.3157 0.4537 0.8789 0.069 Uiso 1 1 calc R
C42 C 0.1008(4) 0.4270(7) 0.8630(3) 0.0499(17) Uani 1 1 d .
H42A H 0.0550 0.4232 0.8938 0.060 Uiso 1 1 calc R
C45 C 0.2321(4) 0.4346(6) 0.7722(3) 0.0479(16) Uani 1 1 d .
H45A H 0.2778 0.4371 0.7414 0.057 Uiso 1 1 calc R
C43 C 0.1888(4) 0.4396(6) 0.9002(3) 0.0495(17) Uani 1 1 d .
H43A H 0.2045 0.4453 0.9564 0.059 Uiso 1 1 calc R
C41 C 0.0785(3) 0.4199(6) 0.7815(3) 0.0402(15) Uani 1 1 d .
H41A H 0.0172 0.4139 0.7567 0.048 Uiso 1 1 calc R
C39 C 0.1184(4) 0.4057(6) 0.6461(3) 0.0419(15) Uani 1 1 d .
N6 N -0.0027(3) 0.4337(6) 0.4512(2) 0.0440(13) Uani 1 1 d D
H6B H 0.012(3) 0.429(6) 0.5030(12) 0.053 Uiso 1 1 d D
N5 N 0.0248(3) 0.3495(5) 0.3313(2) 0.0379(12) Uani 1 1 d .
C26 C 0.0484(4) 0.3632(6) 0.4098(3) 0.0349(14) Uani 1 1 d .
C23 C -0.0548(3) 0.4171(6) 0.2859(3) 0.0471(16) Uani 1 1 d .
H23A H -0.1055 0.3507 0.2769 0.056 Uiso 1 1 calc R
H23B H -0.0431 0.4461 0.2334 0.056 Uiso 1 1 calc R
N4 N 0.1245(3) 0.3064(5) 0.4496(2) 0.0400(12) Uani 1 1 d D
H4C H 0.140(3) 0.321(6) 0.5028(13) 0.048 Uiso 1 1 d D
C34 C -0.2495(4) 0.4808(7) 0.4172(3) 0.0482(17) Uani 1 1 d .
H34A H -0.2515 0.5795 0.4153 0.058 Uiso 1 1 calc R
C25 C -0.0859(3) 0.5013(6) 0.4151(3) 0.0415(15) Uani 1 1 d .
H25A H -0.0912 0.5886 0.4455 0.050 Uiso 1 1 calc R
C22 C 0.0783(4) 0.2655(6) 0.2859(3) 0.0460(17) Uani 1 1 d .
H22A H 0.1217 0.3257 0.2657 0.055 Uiso 1 1 calc R
H22B H 0.0385 0.2224 0.2398 0.055 Uiso 1 1 calc R
C27 C 0.2649(4) 0.2981(7) 0.3935(3) 0.0397(16) Uani 1 1 d .
C38 C -0.1689(4) 0.2697(7) 0.4177(3) 0.0475(17) Uani 1 1 d .
H38A H -0.1144 0.2215 0.4174 0.057 Uiso 1 1 calc R
C33 C -0.1692(4) 0.4132(7) 0.4173(3) 0.0379(15) Uani 1 1 d .
C24 C -0.0793(4) 0.5429(6) 0.3302(3) 0.0438(16) Uani 1 1 d .
H24A H -0.1374 0.5810 0.3025 0.053 Uiso 1 1 calc R
H24B H -0.0331 0.6158 0.3316 0.053 Uiso 1 1 calc R
C35 C -0.3272(4) 0.4065(9) 0.4198(3) 0.062(2) Uani 1 1 d .
H35A H -0.3814 0.4545 0.4215 0.074 Uiso 1 1 calc R
C37 C -0.2469(5) 0.1944(7) 0.4185(3) 0.061(2) Uani 1 1 d .
H37A H -0.2457 0.0957 0.4181 0.073 Uiso 1 1 calc R
C31 C 0.4024(5) 0.2962(13) 0.3448(4) 0.099(3) Uani 1 1 d .
H31A H 0.4474 0.2449 0.3258 0.119 Uiso 1 1 calc R
C20 C 0.1844(3) 0.2196(6) 0.4122(3) 0.0364(15) Uani 1 1 d .
H20A H 0.2075 0.1431 0.4501 0.044 Uiso 1 1 calc R
C30 C 0.4101(5) 0.4367(13) 0.3514(5) 0.098(4) Uani 1 1 d .
H30A H 0.4586 0.4839 0.3355 0.118 Uiso 1 1 calc R
C21 C 0.1278(4) 0.1536(6) 0.3384(3) 0.0487(16) Uani 1 1 d .
H21A H 0.1669 0.1013 0.3088 0.058 Uiso 1 1 calc R
H21B H 0.0844 0.0878 0.3542 0.058 Uiso 1 1 calc R
C36 C -0.3259(5) 0.2638(9) 0.4199(3) 0.063(2) Uani 1 1 d .
H36A H -0.3793 0.2131 0.4210 0.076 Uiso 1 1 calc R
C29 C 0.3470(5) 0.5081(9) 0.3812(5) 0.097(3) Uani 1 1 d .
H29A H 0.3518 0.6061 0.3873 0.116 Uiso 1 1 calc R
C32 C 0.3306(5) 0.2264(9) 0.3651(4) 0.077(2) Uani 1 1 d .
H32A H 0.3265 0.1282 0.3594 0.092 Uiso 1 1 calc R
C28 C 0.2748(4) 0.4375(8) 0.4029(4) 0.070(2) Uani 1 1 d .
H28A H 0.2317 0.4885 0.4247 0.084 Uiso 1 1 calc R
O6 O 0.8327(2) 0.3433(4) 0.7435(2) 0.0499(10) Uani 1 1 d .
C54 C 0.8540(4) 0.2545(6) 0.6222(3) 0.0600(19) Uani 1 1 d .
H54A H 0.8663 0.1674 0.5967 0.090 Uiso 1 1 calc R
H54B H 0.8982 0.3247 0.6143 0.090 Uiso 1 1 calc R
H54C H 0.7938 0.2872 0.5985 0.090 Uiso 1 1 calc R
O5 O 0.8861(3) 0.1274(5) 0.7452(2) 0.0678(13) Uani 1 1 d .
C55 C 0.8401(4) 0.3410(7) 0.8292(3) 0.0560(17) Uani 1 1 d .
H55A H 0.8953 0.2916 0.8547 0.067 Uiso 1 1 calc R
H55B H 0.7878 0.2935 0.8437 0.067 Uiso 1 1 calc R
C56 C 0.8435(4) 0.4880(7) 0.8550(3) 0.0611(19) Uani 1 1 d .
H56A H 0.8494 0.4922 0.9129 0.092 Uiso 1 1 calc R
H56B H 0.7882 0.5352 0.8298 0.092 Uiso 1 1 calc R
H56C H 0.8950 0.5340 0.8394 0.092 Uiso 1 1 calc R
C53 C 0.8596(4) 0.2305(7) 0.7098(4) 0.0458(17) Uani 1 1 d .

loop_
_atom_site_aniso_label
_atom_site_aniso_U_11
_atom_site_aniso_U_22
_atom_site_aniso_U_33
_atom_site_aniso_U_23
_atom_site_aniso_U_13
_atom_site_aniso_U_12
O3 0.040(2) 0.085(3) 0.034(2) 0.002(2) 0.0115(19) -0.011(2)
O4 0.040(2) 0.054(3) 0.032(2) -0.006(2) 0.0060(19) -0.009(2)
N2 0.027(3) 0.058(4) 0.031(3) 0.000(3) 0.004(2) -0.008(3)
N3 0.034(3) 0.061(4) 0.031(3) -0.010(3) 0.006(3) -0.013(3)
N1 0.032(3) 0.055(3) 0.027(3) -0.002(3) 0.011(2) -0.006(3)
C14 0.036(3) 0.035(4) 0.027(3) 0.000(3) 0.010(3) -0.005(3)
C7 0.032(3) 0.044(4) 0.030(4) -0.005(3) 0.009(3) 0.006(3)
C19 0.034(4) 0.046(5) 0.049(4) 0.007(3) 0.008(3) -0.010(3)
C16 0.038(4) 0.054(5) 0.049(4) -0.004(4) 0.021(3) 0.003(4)
C3 0.044(4) 0.077(5) 0.032(4) -0.004(4) 0.015(3) -0.004(4)
C17 0.044(4) 0.048(5) 0.052(4) -0.008(4) 0.006(3) 0.006(4)
C46 0.038(4) 0.038(4) 0.031(3) -0.004(3) 0.008(3) 0.005(3)
C47 0.033(3) 0.041(4) 0.034(3) -0.002(3) 0.007(3) 0.002(3)
C4 0.043(4) 0.070(5) 0.036(3) 0.006(4) 0.007(3) -0.005(4)
C6 0.031(3) 0.043(4) 0.039(3) -0.009(3) 0.014(3) -0.010(3)
C13 0.042(4) 0.056(4) 0.037(4) -0.002(3) 0.009(3) 0.000(4)
C52 0.045(4) 0.070(5) 0.038(4) -0.003(4) 0.000(3) -0.009(4)
C1 0.041(4) 0.032(4) 0.035(4) -0.001(3) 0.001(3) -0.009(3)
C15 0.043(4) 0.042(4) 0.042(4) -0.002(3) 0.015(3) -0.002(3)
C8 0.026(3) 0.043(4) 0.024(3) 0.000(3) 0.004(3) -0.010(3)
C18 0.042(4) 0.047(4) 0.069(5) -0.005(4) 0.006(4) 0.000(4)
C11 0.033(4) 0.093(6) 0.048(4) 0.017(4) 0.017(3) 0.008(4)
C9 0.047(4) 0.035(4) 0.046(4) -0.002(3) 0.017(3) -0.004(3)
C2 0.036(4) 0.062(5) 0.046(4) -0.024(4) 0.006(3) -0.009(3)
C48 0.046(4) 0.072(5) 0.041(4) -0.001(4) 0.011(3) -0.008(4)
C5 0.037(4) 0.055(4) 0.052(4) 0.020(3) 0.019(3) 0.009(3)
C50 0.082(5) 0.081(5) 0.029(4) -0.006(4) 0.007(4) -0.019(5)
C12 0.042(4) 0.072(6) 0.036(4) 0.001(4) 0.004(3) -0.014(4)
C10 0.065(5) 0.057(5) 0.061(4) 0.008(4) 0.029(4) 0.014(4)
C51 0.067(5) 0.085(6) 0.040(4) -0.005(4) 0.016(4) -0.016(4)
C49 0.057(4) 0.092(6) 0.048(4) -0.001(4) -0.002(4) -0.023(4)
O1 0.042(2) 0.091(3) 0.033(2) 0.001(2) 0.006(2) 0.010(3)
O2 0.047(2) 0.082(3) 0.038(2) -0.009(2) 0.015(2) 0.005(3)
C40 0.038(4) 0.029(4) 0.044(4) -0.005(3) 0.013(3) -0.007(3)
C44 0.044(4) 0.073(5) 0.051(5) 0.001(4) -0.001(3) -0.003(4)
C42 0.052(4) 0.062(5) 0.038(4) -0.005(4) 0.014(3) -0.005(4)
C45 0.041(4) 0.060(4) 0.044(4) 0.005(4) 0.011(3) -0.006(4)
C43 0.068(4) 0.045(4) 0.032(4) -0.009(3) 0.001(4) -0.005(4)
C41 0.037(3) 0.047(4) 0.037(4) -0.002(3) 0.006(3) -0.002(3)
C39 0.045(4) 0.054(4) 0.030(4) -0.001(3) 0.013(3) -0.002(4)
N6 0.043(3) 0.067(4) 0.025(3) -0.005(3) 0.012(3) 0.007(3)
N5 0.035(3) 0.053(3) 0.027(3) -0.002(3) 0.009(2) 0.004(3)
C26 0.040(4) 0.036(4) 0.029(4) -0.002(3) 0.008(3) -0.003(3)
C23 0.044(4) 0.066(5) 0.031(3) -0.001(4) 0.008(3) -0.002(4)
N4 0.037(3) 0.054(3) 0.030(3) -0.002(3) 0.010(3) 0.009(3)
C34 0.047(4) 0.064(5) 0.032(4) -0.005(3) 0.005(3) 0.014(4)
C25 0.041(4) 0.045(4) 0.038(4) -0.001(3) 0.004(3) 0.013(3)
C22 0.041(4) 0.062(5) 0.036(3) -0.006(3) 0.009(3) 0.006(3)
C27 0.043(4) 0.051(5) 0.026(3) 0.002(3) 0.006(3) 0.008(3)
C38 0.051(5) 0.059(5) 0.036(4) 0.007(3) 0.018(3) 0.012(4)
C33 0.037(4) 0.051(5) 0.026(3) -0.006(3) 0.008(3) 0.000(4)
C24 0.042(4) 0.054(4) 0.034(4) 0.006(3) 0.005(3) 0.005(3)
C35 0.043(5) 0.098(7) 0.047(4) -0.007(5) 0.013(4) 0.007(5)
C37 0.072(5) 0.071(6) 0.042(4) -0.001(4) 0.018(4) -0.008(5)
C31 0.049(6) 0.192(11) 0.063(5) -0.018(7) 0.030(4) 0.000(7)
C20 0.041(4) 0.032(4) 0.037(4) -0.003(3) 0.012(3) 0.002(3)
C30 0.046(5) 0.181(11) 0.067(6) 0.035(7) 0.009(4) -0.026(8)
C21 0.052(4) 0.044(4) 0.055(4) -0.008(4) 0.023(3) 0.001(4)
C36 0.052(5) 0.100(7) 0.042(4) -0.003(5) 0.018(4) -0.009(5)
C29 0.050(5) 0.102(7) 0.142(8) 0.045(6) 0.027(5) -0.008(5)
C32 0.056(5) 0.113(7) 0.063(5) -0.039(5) 0.018(4) 0.002(5)
C28 0.050(4) 0.061(6) 0.103(6) 0.019(5) 0.027(4) 0.011(4)
O6 0.065(3) 0.048(3) 0.039(2) 0.001(2) 0.0151(19) 0.003(2)
C54 0.074(5) 0.057(5) 0.052(4) -0.008(4) 0.020(4) -0.016(4)
O5 0.085(3) 0.055(3) 0.069(3) 0.009(3) 0.027(3) 0.015(3)
C55 0.076(5) 0.059(5) 0.038(4) 0.004(4) 0.027(3) 0.000(4)
C56 0.077(5) 0.071(5) 0.039(4) 0.002(4) 0.021(4) 0.010(4)
C53 0.047(4) 0.042(5) 0.052(5) 0.000(4) 0.016(3) 0.002(4)

loop_
_atom_type_symbol
_atom_type_description
_atom_type_scat_dispersion_real
_atom_type_scat_dispersion_imag
_atom_type_scat_source
C C 0.0033 0.0016 'International Tables Vol C Tables 4.2.6.8 and 6.1.1.4'
H H 0.0000 0.0000 'International Tables Vol C Tables 4.2.6.8 and 6.1.1.4'
N N 0.0061 0.0033 'International Tables Vol C Tables 4.2.6.8 and 6.1.1.4'
O O 0.0106 0.0060 'International Tables Vol C Tables 4.2.6.8 and 6.1.1.4'

loop_
_geom_angle_atom_site_label_1
_geom_angle_atom_site_label_2
_geom_angle_atom_site_label_3
_geom_angle
C7 N2 C3 121.4(5)
C7 N2 C4 122.5(5)
C3 N2 C4 116.0(4)
C7 N3 C6 123.3(4)
C7 N3 H3C 120(3)
C6 N3 H3C 115(3)
C7 N1 C1 123.7(4)
C7 N1 H1B 122(3)
C1 N1 H1B 114(3)
C19 C14 C15 118.4(5)
C19 C14 C6 124.1(5)
C15 C14 C6 117.4(5)
N3 C7 N1 118.9(5)
N3 C7 N2 120.5(5)
N1 C7 N2 120.6(5)
C14 C19 C18 120.5(6)
C14 C19 H19A 119.7
C18 C19 H19A 119.7
C15 C16 C17 119.9(6)
C15 C16 H16A 120.1
C17 C16 H16A 120.1
N2 C3 C2 111.0(5)
N2 C3 H3A 109.4
C2 C3 H3A 109.4
N2 C3 H3B 109.4
C2 C3 H3B 109.4
H3A C3 H3B 108.0
C18 C17 C16 119.9(6)
C18 C17 H17A 120.0
C16 C17 H17A 120.0
O4 C46 O3 126.0(5)
O4 C46 C47 116.8(5)
O3 C46 C47 117.1(5)
C52 C47 C48 118.5(5)
C52 C47 C46 121.0(5)
C48 C47 C46 120.5(5)
N2 C4 C5 110.1(4)
N2 C4 H4A 109.6
C5 C4 H4A 109.6
N2 C4 H4B 109.6
C5 C4 H4B 109.6
H4A C4 H4B 108.1
N3 C6 C5 107.1(4)
N3 C6 C14 112.7(5)
C5 C6 C14 111.0(4)
N3 C6 H6A 108.6
C5 C6 H6A 108.6
C14 C6 H6A 108.6
C12 C13 C8 121.1(6)
C12 C13 H13A 119.5
C8 C13 H13A 119.5
C47 C52 C51 120.7(5)
C47 C52 H52A 119.7
C51 C52 H52A 119.7
N1 C1 C8 113.3(4)
N1 C1 C2 108.7(4)
C8 C1 C2 112.9(4)
N1 C1 H1A 107.2
C8 C1 H1A 107.2
C2 C1 H1A 107.2
C16 C15 C14 121.0(6)
C16 C15 H15A 119.5
C14 C15 H15A 119.5
C9 C8 C13 118.4(5)
C9 C8 C1 123.4(5)
C13 C8 C1 118.2(5)
C17 C18 C19 120.3(6)
C17 C18 H18A 119.9
C19 C18 H18A 119.9
C12 C11 C10 119.5(6)
C12 C11 H11A 120.3
C10 C11 H11A 120.3
C8 C9 C10 120.9(6)
C8 C9 H9A 119.5
C10 C9 H9A 119.5
C3 C2 C1 109.0(4)
C3 C2 H2A 109.9
C1 C2 H2A 109.9
C3 C2 H2B 109.9
C1 C2 H2B 109.9
H2A C2 H2B 108.3
C47 C48 C49 121.0(5)
C47 C48 H48A 119.5
C49 C48 H48A 119.5
C4 C5 C6 110.8(5)
C4 C5 H5A 109.5
C6 C5 H5A 109.5
C4 C5 H5B 109.5
C6 C5 H5B 109.5
H5A C5 H5B 108.1
C51 C50 C49 120.7(6)
C51 C50 H50A 119.6
C49 C50 H50A 119.6
C11 C12 C13 120.1(6)
C11 C12 H12A 120.0
C13 C12 H12A 120.0
C11 C10 C9 120.0(6)
C11 C10 H10A 120.0
C9 C10 H10A 120.0
C50 C51 C52 120.0(6)
C50 C51 H51A 120.0
C52 C51 H51A 120.0
C50 C49 C48 119.1(6)
C50 C49 H49A 120.5
C48 C49 H49A 120.5
C41 C40 C45 118.1(5)
C41 C40 C39 121.1(5)
C45 C40 C39 120.8(5)
C45 C44 C43 120.7(5)
C45 C44 H44A 119.7
C43 C44 H44A 119.7
C43 C42 C41 120.3(5)
C43 C42 H42A 119.9
C41 C42 H42A 119.9
C44 C45 C40 120.4(5)
C44 C45 H45A 119.8
C40 C45 H45A 119.8
C42 C43 C44 118.8(5)
C42 C43 H43A 120.6
C44 C43 H43A 120.6
C42 C41 C40 121.6(5)
C42 C41 H41A 119.2
C40 C41 H41A 119.2
O2 C39 O1 124.4(5)
O2 C39 C40 117.9(5)
O1 C39 C40 117.6(5)
C26 N6 C25 123.3(4)
C26 N6 H6B 117(4)
C25 N6 H6B 120(3)
C26 N5 C23 122.0(4)
C26 N5 C22 121.3(4)
C23 N5 C22 116.7(4)
N6 C26 N5 121.1(5)
N6 C26 N4 118.0(5)
N5 C26 N4 120.8(5)
N5 C23 C24 110.3(4)
N5 C23 H23A 109.6
C24 C23 H23A 109.6
N5 C23 H23B 109.6
C24 C23 H23B 109.6
H23A C23 H23B 108.1
C26 N4 C20 123.8(4)
C26 N4 H4C 119(3)
C20 N4 H4C 117(3)
C33 C34 C35 120.9(6)
C33 C34 H34A 119.6
C35 C34 H34A 119.6
N6 C25 C24 108.2(4)
N6 C25 C33 113.5(5)
C24 C25 C33 111.9(4)
N6 C25 H25A 107.7
C24 C25 H25A 107.7
C33 C25 H25A 107.7
N5 C22 C21 109.9(4)
N5 C22 H22A 109.7
C21 C22 H22A 109.7
N5 C22 H22B 109.7
C21 C22 H22B 109.7
H22A C22 H22B 108.2
C28 C27 C32 117.8(7)
C28 C27 C20 122.7(6)
C32 C27 C20 119.4(6)
C33 C38 C37 121.2(6)
C33 C38 H38A 119.4
C37 C38 H38A 119.4
C38 C33 C34 118.3(6)
C38 C33 C25 123.5(6)
C34 C33 C25 118.3(6)
C23 C24 C25 109.6(5)
C23 C24 H24A 109.7
C25 C24 H24A 109.7
C23 C24 H24B 109.7
C25 C24 H24B 109.7
H24A C24 H24B 108.2
C36 C35 C34 120.2(7)
C36 C35 H35A 119.9
C34 C35 H35A 119.9
C36 C37 C38 119.6(7)
C36 C37 H37A 120.2
C38 C37 H37A 120.2
C30 C31 C32 121.4(9)
C30 C31 H31A 119.3
C32 C31 H31A 119.3
N4 C20 C27 113.5(5)
N4 C20 C21 107.5(4)
C27 C20 C21 112.3(4)
N4 C20 H20A 107.8
C27 C20 H20A 107.8
C21 C20 H20A 107.8
C29 C30 C31 118.7(9)
C29 C30 H30A 120.7
C31 C30 H30A 120.7
C22 C21 C20 109.6(5)
C22 C21 H21A 109.7
C20 C21 H21A 109.7
C22 C21 H21B 109.7
C20 C21 H21B 109.7
H21A C21 H21B 108.2
C35 C36 C37 119.8(7)
C35 C36 H36A 120.1
C37 C36 H36A 120.1
C30 C29 C28 120.1(9)
C30 C29 H29A 120.0
C28 C29 H29A 120.0
C27 C32 C31 120.4(8)
C27 C32 H32A 119.8
C31 C32 H32A 119.8
C27 C28 C29 121.5(7)
C27 C28 H28A 119.2
C29 C28 H28A 119.2
C53 O6 C55 117.1(5)
C53 C54 H54A 109.5
C53 C54 H54B 109.5
H54A C54 H54B 109.5
C53 C54 H54C 109.5
H54A C54 H54C 109.5
H54B C54 H54C 109.5
O6 C55 C56 106.3(5)
O6 C55 H55A 110.5
C56 C55 H55A 110.5
O6 C55 H55B 110.5
C56 C55 H55B 110.5
H55A C55 H55B 108.7
C55 C56 H56A 109.5
C55 C56 H56B 109.5
H56A C56 H56B 109.5
C55 C56 H56C 109.5
H56A C56 H56C 109.5
H56B C56 H56C 109.5
O5 C53 O6 124.0(6)
O5 C53 C54 125.8(6)
O6 C53 C54 110.1(6)

loop_
_geom_bond_atom_site_label_1
_geom_bond_atom_site_label_2
_geom_bond_distance
O3 C46 1.259(6)
O4 C46 1.256(6)
N2 C7 1.341(6)
N2 C3 1.456(6)
N2 C4 1.483(6)
N3 C7 1.326(6)
N3 C6 1.464(6)
N3 H3C 0.886(19)
N1 C7 1.335(6)
N1 C1 1.456(6)
N1 H1B 0.899(19)
C14 C19 1.382(7)
C14 C15 1.386(6)
C14 C6 1.528(7)
C19 C18 1.393(7)
C19 H19A 0.9500
C16 C15 1.380(7)
C16 C17 1.383(7)
C16 H16A 0.9500
C3 C2 1.497(7)
C3 H3A 0.9900
C3 H3B 0.9900
C17 C18 1.363(7)
C17 H17A 0.9500
C46 C47 1.524(7)
C47 C52 1.371(6)
C47 C48 1.385(6)
C4 C5 1.501(7)
C4 H4A 0.9900
C4 H4B 0.9900
C6 C5 1.521(7)
C6 H6A 1.0000
C13 C12 1.382(7)
C13 C8 1.389(7)
C13 H13A 0.9500
C52 C51 1.388(7)
C52 H52A 0.9500
C1 C8 1.519(7)
C1 C2 1.541(7)
C1 H1A 1.0000
C15 H15A 0.9500
C8 C9 1.361(7)
C18 H18A 0.9500
C11 C12 1.369(8)
C11 C10 1.376(8)
C11 H11A 0.9500
C9 C10 1.397(7)
C9 H9A 0.9500
C2 H2A 0.9900
C2 H2B 0.9900
C48 C49 1.386(7)
C48 H48A 0.9500
C5 H5A 0.9900
C5 H5B 0.9900
C50 C51 1.358(7)
C50 C49 1.372(7)
C50 H50A 0.9500
C12 H12A 0.9500
C10 H10A 0.9500
C51 H51A 0.9500
C49 H49A 0.9500
O1 C39 1.262(6)
O2 C39 1.255(6)
C40 C41 1.382(6)
C40 C45 1.386(7)
C40 C39 1.503(7)
C44 C45 1.381(7)
C44 C43 1.390(7)
C44 H44A 0.9500
C42 C43 1.374(7)
C42 C41 1.375(6)
C42 H42A 0.9500
C45 H45A 0.9500
C43 H43A 0.9500
C41 H41A 0.9500
N6 C26 1.333(6)
N6 C25 1.453(6)
N6 H6B 0.87(2)
N5 C26 1.333(6)
N5 C23 1.461(6)
N5 C22 1.470(6)
C26 N4 1.342(6)
C23 C24 1.513(7)
C23 H23A 0.9900
C23 H23B 0.9900
N4 C20 1.470(6)
N4 H4C 0.910(19)
C34 C33 1.382(7)
C34 C35 1.389(8)
C34 H34A 0.9500
C25 C24 1.531(7)
C25 C33 1.531(7)
C25 H25A 1.0000
C22 C21 1.508(7)
C22 H22A 0.9900
C22 H22B 0.9900
C27 C28 1.355(8)
C27 C32 1.377(8)
C27 C20 1.524(7)
C38 C33 1.381(7)
C38 C37 1.392(8)
C38 H38A 0.9500
C24 H24A 0.9900
C24 H24B 0.9900
C35 C36 1.373(9)
C35 H35A 0.9500
C37 C36 1.379(8)
C37 H37A 0.9500
C31 C30 1.360(12)
C31 C32 1.382(10)
C31 H31A 0.9500
C20 C21 1.526(7)
C20 H20A 1.0000
C30 C29 1.355(11)
C30 H30A 0.9500
C21 H21A 0.9900
C21 H21B 0.9900
C36 H36A 0.9500
C29 C28 1.401(8)
C29 H29A 0.9500
C32 H32A 0.9500
C28 H28A 0.9500
O6 C53 1.331(7)
O6 C55 1.453(6)
C54 C53 1.506(8)
C54 H54A 0.9800
C54 H54B 0.9800
C54 H54C 0.9800
O5 C53 1.192(7)
C55 C56 1.480(8)
C55 H55A 0.9900
C55 H55B 0.9900
C56 H56A 0.9800
C56 H56B 0.9800
C56 H56C 0.9800

loop_
_geom_hbond_atom_site_label_D
_geom_hbond_atom_site_label_H
_geom_hbond_atom_site_label_A
_geom_hbond_distance_DH
_geom_hbond_distance_HA
_geom_hbond_distance_DA
_geom_hbond_angle_DHA
N1 H1B O4 0.899(19) 1.84(2) 2.729(5) 169(5)
N3 H3C O3 0.886(19) 1.84(2) 2.725(5) 175(5)
N4 H4C O2 0.910(19) 1.85(2) 2.762(5) 178(5)
N6 H6B O1 0.87(2) 1.85(2) 2.724(5) 173(6)

loop_
_geom_torsion_atom_site_label_1
_geom_torsion_atom_site_label_2
_geom_torsion_atom_site_label_3
_geom_torsion_atom_site_label_4
_geom_torsion
C6 N3 C7 N1 -175.6(5)
C6 N3 C7 N2 4.8(8)
C1 N1 C7 N3 176.0(5)
C1 N1 C7 N2 -4.4(8)
C3 N2 C7 N3 -176.7(5)
C4 N2 C7 N3 3.9(8)
C3 N2 C7 N1 3.7(8)
C4 N2 C7 N1 -175.7(5)
C15 C14 C19 C18 1.3(8)
C6 C14 C19 C18 -175.4(5)
C7 N2 C3 C2 27.0(7)
C4 N2 C3 C2 -153.5(5)
C15 C16 C17 C18 0.9(9)
O4 C46 C47 C52 5.7(8)
O3 C46 C47 C52 -174.6(5)
O4 C46 C47 C48 -171.5(5)
O3 C46 C47 C48 8.2(8)
C7 N2 C4 C5 19.7(7)
C3 N2 C4 C5 -159.7(5)
C7 N3 C6 C5 -34.7(7)
C7 N3 C6 C14 87.7(6)
C19 C14 C6 N3 -13.4(7)
C15 C14 C6 N3 170.0(4)
C19 C14 C6 C5 106.8(6)
C15 C14 C6 C5 -69.8(6)
C48 C47 C52 C51 -0.7(9)
C46 C47 C52 C51 -177.9(6)
C7 N1 C1 C8 102.0(6)
C7 N1 C1 C2 -24.5(7)
C17 C16 C15 C14 0.0(9)
C19 C14 C15 C16 -1.1(8)
C6 C14 C15 C16 175.7(5)
C12 C13 C8 C9 0.0(8)
C12 C13 C8 C1 -177.8(5)
N1 C1 C8 C9 -13.1(7)
C2 C1 C8 C9 111.1(6)
N1 C1 C8 C13 164.6(4)
C2 C1 C8 C13 -71.2(6)
C16 C17 C18 C19 -0.8(9)
C14 C19 C18 C17 -0.3(9)
C13 C8 C9 C10 -0.5(8)
C1 C8 C9 C10 177.1(5)
N2 C3 C2 C1 -54.1(6)
N1 C1 C2 C3 52.3(6)
C8 C1 C2 C3 -74.4(6)
C52 C47 C48 C49 -0.7(10)
C46 C47 C48 C49 176.6(6)
N2 C4 C5 C6 -49.7(6)
N3 C6 C5 C4 56.2(6)
C14 C6 C5 C4 -67.3(6)
C10 C11 C12 C13 -0.7(9)
C8 C13 C12 C11 0.6(8)
C12 C11 C10 C9 0.2(9)
C8 C9 C10 C11 0.4(8)
C49 C50 C51 C52 -2.3(11)
C47 C52 C51 C50 2.2(10)
C51 C50 C49 C48 0.9(11)
C47 C48 C49 C50 0.6(11)
C43 C44 C45 C40 0.4(10)
C41 C40 C45 C44 0.9(9)
C39 C40 C45 C44 -177.8(6)
C41 C42 C43 C44 -0.5(9)
C45 C44 C43 C42 -0.6(10)
C43 C42 C41 C40 1.8(9)
C45 C40 C41 C42 -2.0(9)
C39 C40 C41 C42 176.7(6)
C41 C40 C39 O2 -154.2(6)
C45 C40 C39 O2 24.4(8)
C41 C40 C39 O1 24.3(8)
C45 C40 C39 O1 -157.1(6)
C25 N6 C26 N5 -0.7(9)
C25 N6 C26 N4 179.2(5)
C23 N5 C26 N6 3.7(8)
C22 N5 C26 N6 -176.6(5)
C23 N5 C26 N4 -176.2(5)
C22 N5 C26 N4 3.5(8)
C26 N5 C23 C24 24.0(7)
C22 N5 C23 C24 -155.7(4)
N6 C26 N4 C20 176.4(5)
N5 C26 N4 C20 -3.7(8)
C26 N6 C25 C24 -28.8(7)
C26 N6 C25 C33 96.1(6)
C26 N5 C22 C21 26.9(7)
C23 N5 C22 C21 -153.4(5)
C37 C38 C33 C34 -0.4(8)
C37 C38 C33 C25 -179.0(5)
C35 C34 C33 C38 1.9(8)
C35 C34 C33 C25 -179.5(5)
N6 C25 C33 C38 -28.5(7)
C24 C25 C33 C38 94.4(6)
N6 C25 C33 C34 153.0(5)
C24 C25 C33 C34 -84.2(6)
N5 C23 C24 C25 -52.3(6)
N6 C25 C24 C23 54.0(6)
C33 C25 C24 C23 -71.8(6)
C33 C34 C35 C36 -2.1(9)
C33 C38 C37 C36 -0.8(9)
C26 N4 C20 C27 99.0(6)
C26 N4 C20 C21 -25.9(7)
C28 C27 C20 N4 -6.5(8)
C32 C27 C20 N4 174.1(5)
C28 C27 C20 C21 115.6(6)
C32 C27 C20 C21 -63.7(7)
C32 C31 C30 C29 2.2(14)
N5 C22 C21 C20 -55.6(6)
N4 C20 C21 C22 54.1(5)
C27 C20 C21 C22 -71.4(6)
C34 C35 C36 C37 0.8(10)
C38 C37 C36 C35 0.6(9)
C31 C30 C29 C28 -1.3(13)
C28 C27 C32 C31 -1.9(10)
C20 C27 C32 C31 177.5(6)
C30 C31 C32 C27 -0.6(12)
C32 C27 C28 C29 2.9(10)
C20 C27 C28 C29 -176.5(5)
C30 C29 C28 C27 -1.3(11)
C53 O6 C55 C56 157.0(5)
C55 O6 C53 O5 2.7(9)
C55 O6 C53 C54 -175.7(5)
